data_8106943
loop_
_publ_author_name
'Al-Tamimi, Abdul-Malek S.'
'Ghabbour, Hazem A.'
'El-Emam, Ali A.'

_publ_section_title
;
 Crystal structure of
 N&#x2032;-(adamantan-2-ylidene)pyridine-3-carbohydrazide, C16H19N3O
;
_journal_issue 2
_journal_name_full 'Zeitschrift f\"ur Kristallographie - New Crystal Structures'
_journal_page_first 573
_journal_page_last 575
_journal_paper_doi 10.1515/ncrs-2015-0194
_journal_volume 231
_journal_year 2016
_chemical_formula_sum 'C16 H19 N3 O'
_chemical_formula_weight 269.34
_space_group_crystal_system orthorhombic
_space_group_IT_number 33
_space_group_name_Hall 'P 2c -2n'
_space_group_name_H-M_alt 'P n a 21'
_atom_sites_solution_hydrogens mixed
_cell_angle_alpha 90
_cell_angle_beta 90
_cell_angle_gamma 90
_cell_formula_units_Z 4
_cell_length_a 8.0381(5)
_cell_length_b 10.4499(8)
_cell_length_c 17.1228(13)
_cell_measurement_reflns_used 6593
_cell_measurement_temperature 100(2)
_cell_measurement_theta_max 22.85
_cell_measurement_theta_min 2.28
_cell_volume 1438.27(18)
_computing_cell_refinement 'Bruker SAINT'
_computing_data_collection 'Bruker APEX2'
_computing_data_reduction 'Bruker SAINT'
_computing_molecular_graphics 'Bruker SHELXTL'
_computing_publication_material 'Bruker SHELXTL'
_computing_structure_refinement 'SHELXL-2014 (Sheldrick 2014)'
_computing_structure_solution 'SHELXS-97 (Sheldrick 2008)'
_diffrn_ambient_temperature 100(2)
_diffrn_measured_fraction_theta_full 0.999
_diffrn_measured_fraction_theta_max 0.999
_diffrn_measurement_device_type 'Bruker APEX-II D8 venture'
_diffrn_measurement_method '\f and \w scans'
_diffrn_radiation_type MoK\a
_diffrn_radiation_wavelength 0.71073
_diffrn_reflns_av_R_equivalents 0.0712
_diffrn_reflns_av_unetI/netI 0.0455
_diffrn_reflns_Laue_measured_fraction_full 0.999
_diffrn_reflns_Laue_measured_fraction_max 0.999
_diffrn_reflns_limit_h_max 10
_diffrn_reflns_limit_h_min -10
_diffrn_reflns_limit_k_max 13
_diffrn_reflns_limit_k_min -13
_diffrn_reflns_limit_l_max 22
_diffrn_reflns_limit_l_min -22
_diffrn_reflns_number 28359
_diffrn_reflns_point_group_measured_fraction_full 0.998
_diffrn_reflns_point_group_measured_fraction_max 0.998
_diffrn_reflns_theta_full 25.242
_diffrn_reflns_theta_max 27.495
_diffrn_reflns_theta_min 2.379
_exptl_absorpt_coefficient_mu 0.080
_exptl_absorpt_correction_T_max 0.963
_exptl_absorpt_correction_T_min 0.954
_exptl_absorpt_correction_type multi-scan
_exptl_absorpt_process_details SADABS_Bruker_2014
_exptl_crystal_colour colourless
_exptl_crystal_density_diffrn 1.244
_exptl_crystal_description needle
_exptl_crystal_F_000 576
_exptl_crystal_size_max 0.841
_exptl_crystal_size_mid 0.174
_exptl_crystal_size_min 0.087
_refine_diff_density_max 0.143
_refine_diff_density_min -0.225
_refine_diff_density_rms 0.044
_refine_ls_abs_structure_details
;
 Flack x determined using 937 quotients [(I+)-(I-)]/[(I+)+(I-)]
 (Parsons, Flack and Wagner, Acta Cryst. B69 (2013) 249-259).
;
_refine_ls_abs_structure_Flack 0.6(8)
_refine_ls_extinction_coef .
_refine_ls_extinction_method none
_refine_ls_goodness_of_fit_ref 1.025
_refine_ls_hydrogen_treatment mixed
_refine_ls_matrix_type full
_refine_ls_number_parameters 185
_refine_ls_number_reflns 3295
_refine_ls_number_restraints 1
_refine_ls_restrained_S_all 1.024
_refine_ls_R_factor_all 0.0766
_refine_ls_R_factor_gt 0.0499
_refine_ls_shift/su_max 0.000
_refine_ls_shift/su_mean 0.000
_refine_ls_structure_factor_coef Fsqd
_refine_ls_weighting_details 'w=1/[\s^2^(Fo^2^)+(0.0566P)^2^+0.1594P] where P=(Fo^2^+2Fc^2^)/3'
_refine_ls_weighting_scheme calc
_refine_ls_wR_factor_gt 0.0995
_refine_ls_wR_factor_ref 0.1105
_reflns_Friedel_coverage 0.934
_reflns_Friedel_fraction_full 0.997
_reflns_Friedel_fraction_max 0.997
_reflns_number_gt 2479
_reflns_number_total 3295
_reflns_threshold_expression 'I > 2\s(I)'
_cod_data_source_file suppl_ncrs-2015-0194_suppl.cif
_cod_data_source_block HA71
_cod_database_code 8106943
_shelx_space_group_comment
;
The symmetry employed for this shelxl refinement is uniquely defined
by the following loop, which should always be used as a source of
symmetry information in preference to the above space-group names.
They are only intended as comments.
;
_shelx_estimated_absorpt_t_min 0.936
_shelx_estimated_absorpt_t_max 0.993

loop_
_space_group_symop_operation_xyz
'x, y, z'
'-x, -y, z+1/2'
'x+1/2, -y+1/2, z'
'-x+1/2, y+1/2, z+1/2'

loop_
_atom_site_label
_atom_site_type_symbol
_atom_site_fract_x
_atom_site_fract_y
_atom_site_fract_z
_atom_site_U_iso_or_equiv
_atom_site_adp_type
_atom_site_occupancy
_atom_site_site_symmetry_order
_atom_site_calc_flag
_atom_site_refinement_flags_posn
_atom_site_refinement_flags_adp
_atom_site_refinement_flags_occupancy
_atom_site_disorder_assembly
_atom_site_disorder_group
O1 O 0.8341(2) 0.5991(2) 0.39274(13) 0.0413(6) Uani 1 1 d . . . . .
N1 N 0.7574(2) 0.7924(2) 0.48904(14) 0.0276(5) Uani 1 1 d . . . . .
N2 N 0.6368(3) 0.7242(2) 0.44868(13) 0.0282(5) Uani 1 1 d . . . . .
N3 N 0.4588(5) 0.3343(3) 0.33787(19) 0.0626(9) Uani 1 1 d . . . . .
C1 C 0.5420(4) 0.9320(3) 0.55428(19) 0.0408(8) Uani 1 1 d . . . . .
H1A H 0.4556 0.8837 0.5243 0.049 Uiso 1 1 calc R U . . .
C2 C 0.5125(5) 0.9177(3) 0.6422(2) 0.0558(10) Uani 1 1 d . . . . .
H2A H 0.4004 0.9501 0.6556 0.067 Uiso 1 1 calc R U . . .
H2B H 0.5178 0.8261 0.6568 0.067 Uiso 1 1 calc R U . . .
C3 C 0.6434(5) 0.9922(4) 0.6878(2) 0.0562(10) Uani 1 1 d . . . . .
H3A H 0.6226 0.9827 0.7451 0.067 Uiso 1 1 calc R U . . .
C4 C 0.8143(5) 0.9370(4) 0.6675(2) 0.0584(10) Uani 1 1 d . . . . .
H4A H 0.8185 0.8454 0.6821 0.070 Uiso 1 1 calc R U . . .
H4B H 0.9015 0.9827 0.6973 0.070 Uiso 1 1 calc R U . . .
C5 C 0.8468(4) 0.9515(3) 0.5799(2) 0.0423(8) Uani 1 1 d . . . . .
H5A H 0.9585 0.9158 0.5663 0.051 Uiso 1 1 calc R U . . .
C6 C 0.7128(3) 0.8814(3) 0.53570(17) 0.0271(6) Uani 1 1 d . . . . .
C7 C 0.5374(5) 1.0739(4) 0.5325(2) 0.0618(11) Uani 1 1 d . . . . .
H7A H 0.5585 1.0838 0.4759 0.074 Uiso 1 1 calc R U . . .
H7B H 0.4259 1.1094 0.5441 0.074 Uiso 1 1 calc R U . . .
C8 C 0.6685(5) 1.1466(3) 0.5784(3) 0.0617(11) Uani 1 1 d . . . . .
H8A H 0.6642 1.2392 0.5639 0.074 Uiso 1 1 calc R U . . .
C9 C 0.8387(5) 1.0931(4) 0.5584(3) 0.0662(12) Uani 1 1 d . . . . .
H9A H 0.8602 1.1037 0.5019 0.079 Uiso 1 1 calc R U . . .
H9B H 0.9254 1.1407 0.5875 0.079 Uiso 1 1 calc R U . . .
C10 C 0.6366(5) 1.1327(4) 0.6655(3) 0.0614(11) Uani 1 1 d . . . . .
H10A H 0.7217 1.1809 0.6951 0.074 Uiso 1 1 calc R U . . .
H10B H 0.5260 1.1683 0.6786 0.074 Uiso 1 1 calc R U . . .
C11 C 0.6881(3) 0.6256(3) 0.40322(17) 0.0283(6) Uani 1 1 d . . . . .
C12 C 0.5517(3) 0.5468(3) 0.36856(17) 0.0309(6) Uani 1 1 d . . . . .
C13 C 0.4061(4) 0.5973(3) 0.33866(19) 0.0406(7) Uani 1 1 d . . . . .
H13A H 0.3884 0.6872 0.3377 0.049 Uiso 1 1 calc R U . . .
C14 C 0.2872(4) 0.5146(4) 0.3102(2) 0.0564(10) Uani 1 1 d . . . . .
H14A H 0.1854 0.5464 0.2897 0.068 Uiso 1 1 calc R U . . .
C15 C 0.3184(5) 0.3856(4) 0.3120(2) 0.0633(11) Uani 1 1 d . . . . .
H15A H 0.2341 0.3296 0.2936 0.076 Uiso 1 1 calc R U . . .
C16 C 0.5729(5) 0.4148(3) 0.3657(2) 0.0463(8) Uani 1 1 d . . . . .
H16A H 0.6744 0.3801 0.3845 0.056 Uiso 1 1 calc R U . . .
H1N2 H 0.539(4) 0.738(3) 0.457(2) 0.034(8) Uiso 1 1 d . . . . .

loop_
_atom_site_aniso_label
_atom_site_aniso_U_11
_atom_site_aniso_U_22
_atom_site_aniso_U_33
_atom_site_aniso_U_23
_atom_site_aniso_U_13
_atom_site_aniso_U_12
O1 0.0264(10) 0.0481(12) 0.0496(13) -0.0182(11) 0.0012(10) 0.0051(9)
N1 0.0199(11) 0.0329(12) 0.0300(12) -0.0074(10) -0.0003(10) -0.0027(9)
N2 0.0184(12) 0.0331(13) 0.0330(13) -0.0108(10) -0.0007(10) -0.0007(9)
N3 0.083(3) 0.0468(17) 0.058(2) -0.0094(15) -0.0080(19) -0.0220(17)
C1 0.0268(15) 0.0473(17) 0.048(2) -0.0229(15) -0.0011(14) 0.0043(13)
C2 0.054(2) 0.054(2) 0.059(2) -0.0153(18) 0.0232(18) -0.0086(17)
C3 0.067(3) 0.066(2) 0.0351(18) -0.0166(16) 0.0097(17) 0.002(2)
C4 0.065(2) 0.068(2) 0.042(2) -0.0240(18) -0.0156(18) 0.0115(19)
C5 0.0269(15) 0.0530(19) 0.0468(19) -0.0242(16) -0.0027(14) -0.0030(13)
C6 0.0247(14) 0.0287(14) 0.0281(14) -0.0042(12) 0.0002(12) -0.0026(11)
C7 0.072(3) 0.054(2) 0.059(2) -0.0083(19) -0.005(2) 0.0281(19)
C8 0.078(3) 0.0292(17) 0.078(3) -0.0112(17) 0.013(2) 0.0008(17)
C9 0.069(3) 0.049(2) 0.081(3) -0.021(2) 0.024(2) -0.0263(19)
C10 0.056(2) 0.053(2) 0.075(3) -0.038(2) 0.007(2) 0.0021(18)
C11 0.0267(14) 0.0317(14) 0.0263(14) -0.0048(12) 0.0010(12) 0.0020(12)
C12 0.0330(15) 0.0335(15) 0.0261(14) -0.0085(12) 0.0024(12) -0.0044(12)
C13 0.0365(16) 0.0462(18) 0.0391(17) -0.0148(15) -0.0071(15) 0.0019(14)
C14 0.0389(19) 0.078(3) 0.053(2) -0.021(2) -0.0146(16) -0.0070(18)
C15 0.063(3) 0.070(3) 0.057(2) -0.019(2) -0.007(2) -0.034(2)
C16 0.056(2) 0.0376(18) 0.0456(18) -0.0089(15) -0.0057(17) -0.0020(15)

loop_
_atom_type_symbol
_atom_type_description
_atom_type_scat_dispersion_real
_atom_type_scat_dispersion_imag
_atom_type_scat_source
C C 0.0033 0.0016 'International Tables Vol C Tables 4.2.6.8 and 6.1.1.4'
H H 0.0000 0.0000 'International Tables Vol C Tables 4.2.6.8 and 6.1.1.4'
N N 0.0061 0.0033 'International Tables Vol C Tables 4.2.6.8 and 6.1.1.4'
O O 0.0106 0.0060 'International Tables Vol C Tables 4.2.6.8 and 6.1.1.4'

loop_
_geom_angle_atom_site_label_1
_geom_angle_atom_site_label_2
_geom_angle_atom_site_label_3
_geom_angle
_geom_angle_site_symmetry_1
_geom_angle_site_symmetry_3
C6 N1 N2 119.3(2) . .
C11 N2 N1 117.6(2) . .
C11 N2 H1N2 122(2) . .
N1 N2 H1N2 120(2) . .
C15 N3 C16 116.7(3) . .
C6 C1 C7 108.1(3) . .
C6 C1 C2 108.3(3) . .
C7 C1 C2 109.3(3) . .
C6 C1 H1A 110.3 . .
C7 C1 H1A 110.3 . .
C2 C1 H1A 110.3 . .
C3 C2 C1 110.3(3) . .
C3 C2 H2A 109.6 . .
C1 C2 H2A 109.6 . .
C3 C2 H2B 109.6 . .
C1 C2 H2B 109.6 . .
H2A C2 H2B 108.1 . .
C10 C3 C2 109.9(3) . .
C10 C3 C4 109.8(3) . .
C2 C3 C4 108.1(3) . .
C10 C3 H3A 109.6 . .
C2 C3 H3A 109.6 . .
C4 C3 H3A 109.6 . .
C3 C4 C5 109.8(3) . .
C3 C4 H4A 109.7 . .
C5 C4 H4A 109.7 . .
C3 C4 H4B 109.7 . .
C5 C4 H4B 109.7 . .
H4A C4 H4B 108.2 . .
C6 C5 C9 108.7(3) . .
C6 C5 C4 108.8(3) . .
C9 C5 C4 108.9(3) . .
C6 C5 H5A 110.1 . .
C9 C5 H5A 110.1 . .
C4 C5 H5A 110.1 . .
N1 C6 C1 130.1(2) . .
N1 C6 C5 117.8(2) . .
C1 C6 C5 112.1(2) . .
C8 C7 C1 110.0(3) . .
C8 C7 H7A 109.7 . .
C1 C7 H7A 109.7 . .
C8 C7 H7B 109.7 . .
C1 C7 H7B 109.7 . .
H7A C7 H7B 108.2 . .
C7 C8 C9 108.9(3) . .
C7 C8 C10 110.1(3) . .
C9 C8 C10 109.7(4) . .
C7 C8 H8A 109.4 . .
C9 C8 H8A 109.4 . .
C10 C8 H8A 109.4 . .
C5 C9 C8 110.0(3) . .
C5 C9 H9A 109.7 . .
C8 C9 H9A 109.7 . .
C5 C9 H9B 109.7 . .
C8 C9 H9B 109.7 . .
H9A C9 H9B 108.2 . .
C3 C10 C8 109.5(3) . .
C3 C10 H10A 109.8 . .
C8 C10 H10A 109.8 . .
C3 C10 H10B 109.8 . .
C8 C10 H10B 109.8 . .
H10A C10 H10B 108.2 . .
O1 C11 N2 123.4(3) . .
O1 C11 C12 121.5(2) . .
N2 C11 C12 115.1(2) . .
C13 C12 C16 118.0(3) . .
C13 C12 C11 123.9(3) . .
C16 C12 C11 118.1(3) . .
C14 C13 C12 118.6(3) . .
C14 C13 H13A 120.7 . .
C12 C13 H13A 120.7 . .
C15 C14 C13 118.8(3) . .
C15 C14 H14A 120.6 . .
C13 C14 H14A 120.6 . .
N3 C15 C14 124.2(3) . .
N3 C15 H15A 117.9 . .
C14 C15 H15A 117.9 . .
N3 C16 C12 123.7(4) . .
N3 C16 H16A 118.2 . .
C12 C16 H16A 118.2 . .

loop_
_geom_bond_atom_site_label_1
_geom_bond_atom_site_label_2
_geom_bond_distance
_geom_bond_site_symmetry_2
O1 C11 1.219(3) .
N1 C6 1.278(3) .
N1 N2 1.387(3) .
N2 C11 1.356(4) .
N2 H1N2 0.81(3) .
N3 C15 1.326(5) .
N3 C16 1.333(5) .
C1 C6 1.505(4) .
C1 C7 1.529(5) .
C1 C2 1.532(5) .
C1 H1A 1.0000 .
C2 C3 1.523(5) .
C2 H2A 0.9900 .
C2 H2B 0.9900 .
C3 C10 1.519(6) .
C3 C4 1.529(5) .
C3 H3A 1.0000 .
C4 C5 1.530(6) .
C4 H4A 0.9900 .
C4 H4B 0.9900 .
C5 C6 1.506(4) .
C5 C9 1.525(5) .
C5 H5A 1.0000 .
C7 C8 1.518(6) .
C7 H7A 0.9900 .
C7 H7B 0.9900 .
C8 C9 1.518(5) .
C8 C10 1.519(6) .
C8 H8A 1.0000 .
C9 H9A 0.9900 .
C9 H9B 0.9900 .
C10 H10A 0.9900 .
C10 H10B 0.9900 .
C11 C12 1.494(4) .
C12 C13 1.382(4) .
C12 C16 1.391(4) .
C13 C14 1.378(5) .
C13 H13A 0.9500 .
C14 C15 1.371(6) .
C14 H14A 0.9500 .
C15 H15A 0.9500 .
C16 H16A 0.9500 .

loop_
_geom_torsion_atom_site_label_1
_geom_torsion_atom_site_label_2
_geom_torsion_atom_site_label_3
_geom_torsion_atom_site_label_4
_geom_torsion
_geom_torsion_site_symmetry_1
_geom_torsion_site_symmetry_2
_geom_torsion_site_symmetry_3
_geom_torsion_site_symmetry_4
C6 N1 N2 C11 -176.2(3) . . . .
C6 C1 C2 C3 59.5(4) . . . .
C7 C1 C2 C3 -58.1(4) . . . .
C1 C2 C3 C10 59.0(4) . . . .
C1 C2 C3 C4 -60.9(4) . . . .
C10 C3 C4 C5 -59.4(4) . . . .
C2 C3 C4 C5 60.6(4) . . . .
C3 C4 C5 C6 -59.3(4) . . . .
C3 C4 C5 C9 59.0(4) . . . .
N2 N1 C6 C1 -2.3(5) . . . .
N2 N1 C6 C5 178.7(3) . . . .
C7 C1 C6 N1 -119.7(3) . . . .
C2 C1 C6 N1 122.0(3) . . . .
C7 C1 C6 C5 59.4(4) . . . .
C2 C1 C6 C5 -59.0(4) . . . .
C9 C5 C6 N1 119.9(3) . . . .
C4 C5 C6 N1 -121.6(3) . . . .
C9 C5 C6 C1 -59.2(4) . . . .
C4 C5 C6 C1 59.2(4) . . . .
C6 C1 C7 C8 -59.5(4) . . . .
C2 C1 C7 C8 58.3(4) . . . .
C1 C7 C8 C9 60.7(4) . . . .
C1 C7 C8 C10 -59.7(4) . . . .
C6 C5 C9 C8 58.7(4) . . . .
C4 C5 C9 C8 -59.6(4) . . . .
C7 C8 C9 C5 -60.2(5) . . . .
C10 C8 C9 C5 60.4(4) . . . .
C2 C3 C10 C8 -59.4(4) . . . .
C4 C3 C10 C8 59.4(4) . . . .
C7 C8 C10 C3 59.9(4) . . . .
C9 C8 C10 C3 -59.9(4) . . . .
N1 N2 C11 O1 -4.4(4) . . . .
N1 N2 C11 C12 173.3(2) . . . .
O1 C11 C12 C13 -141.8(3) . . . .
N2 C11 C12 C13 40.5(4) . . . .
O1 C11 C12 C16 37.7(4) . . . .
N2 C11 C12 C16 -140.0(3) . . . .
C16 C12 C13 C14 2.3(5) . . . .
C11 C12 C13 C14 -178.2(3) . . . .
C12 C13 C14 C15 -0.6(5) . . . .
C16 N3 C15 C14 2.1(6) . . . .
C13 C14 C15 N3 -1.8(6) . . . .
C15 N3 C16 C12 -0.1(6) . . . .
C13 C12 C16 N3 -2.1(5) . . . .
C11 C12 C16 N3 178.4(3) . . . .
